data_4079319
loop_
_publ_author_name
'Sabater, Sara'
'Mata, Jose A.'
'Peris, Eduardo'

_publ_section_title
;
 Heterobimetallic Iridium--Ruthenium Assemblies through an Ambidentate
 Triazole-Diylidene Ligand: Electrochemical Properties and Catalytic
 Behavior in a Cascade Reaction
;
_journal_issue 17
_journal_name_full Organometallics
_journal_page_first 6450
_journal_paper_doi 10.1021/om300675p
_journal_volume 31
_journal_year 2012
_chemical_formula_moiety 'B F4, C15 H24 Cl2 N3 Ru'
_chemical_formula_sum 'C15 H24 B Cl2 F4 N3 Ru'
_chemical_formula_weight 505.15
_chemical_name_systematic
;
 ? 
;
_space_group_crystal_system monoclinic
_space_group_IT_number 14
_space_group_name_Hall '-P 2ybc'
_space_group_name_H-M_alt 'P 1 21/c 1'
_symmetry_space_group_name_Hall '-P 2ybc'
_symmetry_space_group_name_H-M 'P 1 21/c 1'
_atom_sites_solution_hydrogens geom
_atom_sites_solution_primary direct
_atom_sites_solution_secondary difmap
_audit_creation_date 2012-07-02
_audit_creation_method
;
  Olex2 1.1
  (compiled Nov  1 2011 20:42:30, GUI svn.r3906)
;
_cell_angle_alpha 90.00
_cell_angle_beta 106.939(13)
_cell_angle_gamma 90.00
_cell_formula_units_Z 4
_cell_length_a 8.7587(10)
_cell_length_b 20.7199(19)
_cell_length_c 11.3341(15)
_cell_measurement_reflns_used 5371
_cell_measurement_temperature 150.05(10)
_cell_measurement_theta_max 28.9652
_cell_measurement_theta_min 2.9434
_cell_volume 1967.7(4)
_computing_cell_refinement
;
CrysAlisPro, Agilent Technologies,
Version 1.171.35.21c (release 23-05-2012 CrysAlis171 .NET)
(compiled May 23 2012,12:53:54)
;
_computing_data_collection
;
CrysAlisPro, Agilent Technologies,
Version 1.171.35.21c (release 23-05-2012 CrysAlis171 .NET)
(compiled May 23 2012,12:53:54)
;
_computing_data_reduction
;
CrysAlisPro, Agilent Technologies,
Version 1.171.35.21c (release 23-05-2012 CrysAlis171 .NET)
(compiled May 23 2012,12:53:54)
;
_computing_molecular_graphics
;
O. V. Dolomanov, L. J. Bourhis, R. J. Gildea, J. A. K. Howard and H. Puschmann,
OLEX2: a complete structure solution, refinement and analysis program.
J. Appl. Cryst. (2009). 42, 339-341.
;
_computing_publication_material
;
O. V. Dolomanov, L. J. Bourhis, R. J. Gildea, J. A. K. Howard and H. Puschmann,
OLEX2: a complete structure solution, refinement and analysis program.
J. Appl. Cryst. (2009). 42, 339-341.
;
_computing_structure_refinement
;
SHELXL, G.M. Sheldrick, Acta Cryst.
2008). A64, 112-122
;
_computing_structure_solution 'SHELXS-97 (Sheldrick, 1990)'
_diffrn_ambient_temperature 150.05(10)
_diffrn_detector_area_resol_mean 10.4051
_diffrn_measured_fraction_theta_full 0.998
_diffrn_measured_fraction_theta_max 0.937
_diffrn_measurement_details
;
  1 omega  -28.00    3.00   1.0000   10.0000
omega____ theta____ kappa____ phi______ frames
    -      -16.0510   77.0000    0.0000 31

  2 omega  -62.00  100.00   1.0000   10.0000
omega____ theta____ kappa____ phi______ frames
    -       16.5978  -19.0000  150.0000 162

  3 omega   38.00   69.00   1.0000   10.0000
omega____ theta____ kappa____ phi______ frames
    -       16.5978  178.0000 -120.0000 31

  4 omega -112.00  -57.00   1.0000   10.0000
omega____ theta____ kappa____ phi______ frames
    -      -16.0510 -178.0000  -30.0000 55

  5 omega   35.00   80.00   1.0000   10.0000
omega____ theta____ kappa____ phi______ frames
    -      -16.0510  178.0000  120.0000 45

  6 omega -111.00  -55.00   1.0000   10.0000
omega____ theta____ kappa____ phi______ frames
    -      -16.0510  178.0000 -180.0000 56

  7 omega  -68.00  -43.00   1.0000   10.0000
omega____ theta____ kappa____ phi______ frames
    -       16.5978  -57.0000  120.0000 25

  8 omega  -21.00  103.00   1.0000   10.0000
omega____ theta____ kappa____ phi______ frames
    -       16.5978   67.0000 -133.0000 124
;
_diffrn_measurement_device_type 'SuperNova, Dual, Cu at zero, Atlas'
_diffrn_measurement_method '\w scans'
_diffrn_orient_matrix_UB_11 0.0595354000
_diffrn_orient_matrix_UB_12 0.0244183000
_diffrn_orient_matrix_UB_13 0.0147839000
_diffrn_orient_matrix_UB_21 -0.0204138000
_diffrn_orient_matrix_UB_22 0.0091652000
_diffrn_orient_matrix_UB_23 -0.0629438000
_diffrn_orient_matrix_UB_31 -0.0565979000
_diffrn_orient_matrix_UB_32 0.0222804000
_diffrn_orient_matrix_UB_33 0.0095107000
_diffrn_radiation_monochromator mirror
_diffrn_radiation_type 'Mo K\a'
_diffrn_radiation_wavelength 0.7107
_diffrn_reflns_av_R_equivalents 0.0429
_diffrn_reflns_av_unetI/netI 0.0401
_diffrn_reflns_limit_h_max 11
_diffrn_reflns_limit_h_min -11
_diffrn_reflns_limit_k_max 27
_diffrn_reflns_limit_k_min -26
_diffrn_reflns_limit_l_max 14
_diffrn_reflns_limit_l_min -15
_diffrn_reflns_number 22343
_diffrn_reflns_theta_full 25.00
_diffrn_reflns_theta_max 29.03
_diffrn_reflns_theta_min 3.13
_diffrn_source 'SuperNova (Mo) X-ray Source'
_diffrn_source_current n/a
_diffrn_source_voltage n/a
_exptl_absorpt_coefficient_mu 1.109
_exptl_absorpt_correction_T_max 1.00000
_exptl_absorpt_correction_T_min 0.98658
_exptl_absorpt_correction_type multi-scan
_exptl_absorpt_process_details
;
CrysAlisPro, Agilent Technologies,
Version 1.171.35.21c (release 23-05-2012 CrysAlis171 .NET)
(compiled May 23 2012,12:53:54)
Empirical absorption correction using spherical harmonics,
 implemented in SCALE3 ABSPACK scaling algorithm.
;
_exptl_crystal_colour 'metallic orangish orange'
_exptl_crystal_colour_lustre metallic
_exptl_crystal_colour_modifier orangish
_exptl_crystal_colour_primary orange
_exptl_crystal_density_diffrn 1.705
_exptl_crystal_density_method 'not measured'
_exptl_crystal_description prism
_exptl_crystal_F_000 1016
_exptl_crystal_size_max 0.18
_exptl_crystal_size_mid 0.13
_exptl_crystal_size_min 0.11
_refine_diff_density_max 1.297
_refine_diff_density_min -1.047
_refine_diff_density_rms 0.108
_refine_ls_extinction_method none
_refine_ls_goodness_of_fit_ref 1.064
_refine_ls_hydrogen_treatment constr
_refine_ls_matrix_type full
_refine_ls_number_parameters 241
_refine_ls_number_reflns 4909
_refine_ls_number_restraints 64
_refine_ls_restrained_S_all 1.139
_refine_ls_R_factor_all 0.0616
_refine_ls_R_factor_gt 0.0412
_refine_ls_shift/su_max 0.001
_refine_ls_shift/su_mean 0.000
_refine_ls_structure_factor_coef Fsqd
_refine_ls_weighting_details 'calc w=1/[\s^2^(Fo^2^)+(0.0310P)^2^+5.0729P] where P=(Fo^2^+2Fc^2^)/3'
_refine_ls_weighting_scheme calc
_refine_ls_wR_factor_gt 0.0873
_refine_ls_wR_factor_ref 0.0986
_reflns_number_gt 3859
_reflns_number_total 4909
_reflns_threshold_expression >2sigma(I)
_cod_data_source_file om300675p_si_003.cif
_cod_data_source_block str1381
_cod_database_code 4079319
_chemical_oxdiff_formula 'C15 H20 N3 Cl2 B F4 Ru'
_reflns_odcompleteness_completeness 99.78
_reflns_odcompleteness_iscentric 1
_reflns_odcompleteness_theta 26.32

loop_
_space_group_symop_id
_space_group_symop_operation_xyz
1 'x, y, z'
2 '-x, y+1/2, -z+1/2'
3 '-x, -y, -z'
4 'x, -y-1/2, z-1/2'

loop_
_atom_site_label
_atom_site_type_symbol
_atom_site_fract_x
_atom_site_fract_y
_atom_site_fract_z
_atom_site_U_iso_or_equiv
_atom_site_adp_type
_atom_site_occupancy
_atom_site_symmetry_multiplicity
_atom_site_calc_flag
_atom_site_refinement_flags
B22 B 0.2201(11) 0.3482(3) 0.5616(6) 0.0670(11) Uani 1 1 d U
C4 C 0.3829(4) 0.32857(17) 0.2637(3) 0.0238(7) Uani 1 1 d .
C6 C 0.0850(4) 0.3396(2) 0.1684(4) 0.0323(9) Uani 1 1 d .
H6A H 0.0206 0.3518 0.2225 0.048 Uiso 1 1 calc R
H6B H 0.0249 0.3091 0.1060 0.048 Uiso 1 1 calc R
H6C H 0.1101 0.3782 0.1277 0.048 Uiso 1 1 calc R
C8 C 0.0732(5) 0.2217(2) 0.2999(4) 0.0335(9) Uani 1 1 d .
H8A H 0.0063 0.2508 0.3318 0.050 Uiso 1 1 calc R
H8B H 0.0958 0.1826 0.3505 0.050 Uiso 1 1 calc R
H8C H 0.0170 0.2102 0.2144 0.050 Uiso 1 1 calc R
C9 C 0.3660(5) 0.2384(2) 0.3660(4) 0.0369(10) Uani 1 1 d .
H9 H 0.3957 0.2019 0.4185 0.044 Uiso 1 1 calc R
C11 C 0.6378(5) 0.2807(3) 0.4055(6) 0.0642(17) Uani 1 1 d .
H11A H 0.6941 0.3030 0.3543 0.096 Uiso 1 1 calc R
H11B H 0.6742 0.2358 0.4177 0.096 Uiso 1 1 calc R
H11C H 0.6601 0.3023 0.4856 0.096 Uiso 1 1 calc R
C12 C 0.8316(6) 0.4338(3) 0.4175(6) 0.0734(19) Uani 1 1 d .
H12A H 0.8264 0.4060 0.4861 0.110 Uiso 1 1 calc R
H12B H 0.9029 0.4703 0.4494 0.110 Uiso 1 1 calc R
H12C H 0.8726 0.4091 0.3596 0.110 Uiso 1 1 calc R
C13 C 0.6684(5) 0.4585(2) 0.3525(4) 0.0432(11) Uani 1 1 d .
C14 C 0.6417(6) 0.4941(2) 0.2416(4) 0.0421(11) Uani 1 1 d .
H14 H 0.7289 0.5020 0.2096 0.051 Uiso 1 1 calc R
C15 C 0.4943(6) 0.51735(18) 0.1794(4) 0.0347(10) Uani 1 1 d .
H15 H 0.4808 0.5405 0.1047 0.042 Uiso 1 1 calc R
C16 C 0.3607(5) 0.50752(18) 0.2246(4) 0.0301(9) Uani 1 1 d .
C17 C 0.3843(5) 0.47216(18) 0.3345(4) 0.0291(8) Uani 1 1 d .
H17 H 0.2968 0.4645 0.3662 0.035 Uiso 1 1 calc R
C18 C 0.5364(6) 0.4480(2) 0.3979(4) 0.0380(10) Uani 1 1 d .
H18 H 0.5503 0.4243 0.4722 0.046 Uiso 1 1 calc R
C19 C 0.2009(6) 0.5357(2) 0.1547(4) 0.0432(11) Uani 1 1 d .
H19 H 0.1725 0.5193 0.0680 0.052 Uiso 1 1 calc R
C20 C 0.2214(9) 0.6090(3) 0.1514(7) 0.080(2) Uani 1 1 d .
H20A H 0.2485 0.6262 0.2355 0.119 Uiso 1 1 calc R
H20B H 0.1217 0.6286 0.1015 0.119 Uiso 1 1 calc R
H20C H 0.3073 0.6192 0.1151 0.119 Uiso 1 1 calc R
C21 C 0.0663(6) 0.5202(3) 0.2060(6) 0.0619(15) Uani 1 1 d .
H21A H 0.0565 0.4733 0.2117 0.093 Uiso 1 1 calc R
H21B H -0.0332 0.5379 0.1517 0.093 Uiso 1 1 calc R
H21C H 0.0874 0.5393 0.2884 0.093 Uiso 1 1 calc R
Cl2 Cl 0.30070(12) 0.40035(4) 0.00359(8) 0.0296(2) Uani 1 1 d .
Cl3 Cl 0.65710(12) 0.34616(5) 0.14062(11) 0.0413(3) Uani 1 1 d .
F23 F 0.1889(5) 0.38310(16) 0.6517(3) 0.0813(11) Uani 1 1 d U
F24 F 0.1254(9) 0.29630(19) 0.5378(4) 0.156(2) Uani 1 1 d U
F25 F 0.1943(4) 0.38072(17) 0.4560(3) 0.0713(9) Uani 1 1 d U
F26 F 0.3726(9) 0.3268(4) 0.5962(6) 0.203(3) Uani 1 1 d U
N5 N 0.2317(4) 0.30957(14) 0.2409(3) 0.0221(6) Uani 1 1 d .
N7 N 0.2227(4) 0.25400(15) 0.3043(3) 0.0266(7) Uani 1 1 d .
N10 N 0.4654(4) 0.28206(17) 0.3437(3) 0.0346(8) Uani 1 1 d .
Ru1 Ru 0.47280(3) 0.411922(14) 0.21078(3) 0.02250(10) Uani 1 1 d .

loop_
_atom_site_aniso_label
_atom_site_aniso_U_11
_atom_site_aniso_U_22
_atom_site_aniso_U_33
_atom_site_aniso_U_23
_atom_site_aniso_U_13
_atom_site_aniso_U_12
B22 0.124(3) 0.044(3) 0.043(2) 0.0057(15) 0.039(3) 0.015(2)
C4 0.0277(18) 0.0227(18) 0.0243(18) -0.0019(15) 0.0129(15) -0.0008(15)
C6 0.0255(19) 0.032(2) 0.041(2) 0.0087(18) 0.0115(17) -0.0009(16)
C8 0.038(2) 0.031(2) 0.039(2) 0.0026(18) 0.0226(19) -0.0104(17)
C9 0.037(2) 0.033(2) 0.043(3) 0.0120(19) 0.016(2) 0.0035(18)
C11 0.029(2) 0.063(4) 0.091(5) 0.036(3) 0.001(3) 0.005(2)
C12 0.039(3) 0.083(4) 0.083(5) -0.028(4) -0.006(3) -0.011(3)
C13 0.035(2) 0.046(3) 0.044(3) -0.025(2) 0.004(2) -0.011(2)
C14 0.046(3) 0.038(2) 0.052(3) -0.020(2) 0.028(2) -0.027(2)
C15 0.056(3) 0.0193(18) 0.039(2) -0.0075(16) 0.030(2) -0.0130(18)
C16 0.048(2) 0.0187(18) 0.031(2) -0.0068(15) 0.0223(19) -0.0059(17)
C17 0.038(2) 0.028(2) 0.0254(19) -0.0085(16) 0.0166(17) -0.0038(17)
C18 0.056(3) 0.036(2) 0.021(2) -0.0097(17) 0.0102(19) -0.002(2)
C19 0.063(3) 0.037(2) 0.031(2) -0.0021(19) 0.017(2) 0.016(2)
C20 0.112(5) 0.044(3) 0.111(6) 0.035(3) 0.077(5) 0.031(3)
C21 0.046(3) 0.047(3) 0.095(5) 0.003(3) 0.025(3) 0.009(2)
Cl2 0.0410(5) 0.0283(5) 0.0217(4) -0.0032(3) 0.0127(4) -0.0056(4)
Cl3 0.0329(5) 0.0461(6) 0.0521(7) -0.0160(5) 0.0238(5) -0.0030(5)
F23 0.142(3) 0.0567(18) 0.0702(19) -0.0281(15) 0.070(2) -0.0426(19)
F24 0.370(6) 0.062(2) 0.071(3) -0.0308(17) 0.118(3) -0.088(3)
F25 0.100(2) 0.069(2) 0.0583(16) 0.0237(15) 0.0457(18) 0.0011(18)
F26 0.202(4) 0.256(6) 0.124(4) -0.008(4) 0.002(4) 0.163(4)
N5 0.0272(16) 0.0182(14) 0.0250(16) 0.0014(12) 0.0139(13) -0.0019(12)
N7 0.0336(17) 0.0215(15) 0.0293(17) 0.0030(13) 0.0165(14) -0.0043(13)
N10 0.0268(17) 0.0340(19) 0.043(2) 0.0099(16) 0.0099(15) 0.0012(14)
Ru1 0.02615(16) 0.02197(16) 0.02354(16) -0.00444(12) 0.01379(12) -0.00632(12)

loop_
_atom_type_symbol
_atom_type_description
_atom_type_scat_dispersion_real
_atom_type_scat_dispersion_imag
_atom_type_scat_source
C C 0.0033 0.0016 'International Tables Vol C Tables 4.2.6.8 and 6.1.1.4'
H H 0.0000 0.0000 'International Tables Vol C Tables 4.2.6.8 and 6.1.1.4'
B B 0.0013 0.0007 'International Tables Vol C Tables 4.2.6.8 and 6.1.1.4'
Cl Cl 0.1484 0.1585 'International Tables Vol C Tables 4.2.6.8 and 6.1.1.4'
F F 0.0171 0.0103 'International Tables Vol C Tables 4.2.6.8 and 6.1.1.4'
N N 0.0061 0.0033 'International Tables Vol C Tables 4.2.6.8 and 6.1.1.4'
Ru Ru -1.2594 0.8363 'International Tables Vol C Tables 4.2.6.8 and 6.1.1.4'

loop_
_exptl_crystal_face_index_h
_exptl_crystal_face_index_k
_exptl_crystal_face_index_l
_exptl_crystal_face_perp_dist
_exptl_oxdiff_crystal_face_indexfrac_h
_exptl_oxdiff_crystal_face_indexfrac_k
_exptl_oxdiff_crystal_face_indexfrac_l
_exptl_oxdiff_crystal_face_x
_exptl_oxdiff_crystal_face_y
_exptl_oxdiff_crystal_face_z
11 -3 2 0.0429 11.0032 -3.0175 1.9770 0.6106 -0.3767 -0.6712
3 20 10 0.0405 2.9968 19.9687 10.0016 0.8139 -0.5077 0.3704
6 18 -12 0.0459 5.9910 17.9876 -11.9841 0.6187 0.7969 -0.0523
-8 22 4 0.0833 -8.0074 21.9911 4.0276 0.1198 0.1115 0.9815
8 -22 -4 0.0768 8.0074 -21.9911 -4.0276 -0.1198 -0.1115 -0.9815
-2 -24 9 0.0606 -1.9893 -23.9862 8.9753 -0.5714 -0.7442 -0.3365
-5 -19 12 0.0590 -4.9905 -18.9884 11.9816 -0.5836 -0.8263 -0.0267
-11 8 11 0.0895 -11.0009 8.0003 11.0147 -0.2967 -0.3954 0.9056
8 -11 8 0.0446 8.0074 -11.0121 7.9698 0.3257 -0.7660 -0.6228
2 2 14 0.0427 2.0040 1.9810 13.9848 0.3744 -0.9030 0.0637
-3 12 15 0.0528 -2.9998 11.9800 15.0005 0.3357 -0.7732 0.5794
-6 8 -10 0.0799 -6.0067 8.0133 -9.9737 -0.3094 0.8238 0.4236
3 -11 -15 0.0773 2.9995 -10.9808 -14.9997 -0.3113 0.7823 -0.5571
-12 -9 4 0.0697 -11.9974 -8.9771 4.0093 -0.8742 -0.0897 0.5171
-5 -26 -1 0.0570 -4.9922 -25.9696 -1.0117 -0.9463 -0.0724 -0.3057
12 6 -4 0.0423 11.9984 5.9796 -4.0117 0.8010 0.0624 -0.5840
6 25 1 0.0441 5.9927 24.9688 1.0091 0.9814 0.0430 0.2267
2 19 -12 0.0534 1.9901 18.9933 -11.9765 0.4052 0.8873 0.1966

loop_
_geom_angle_atom_site_label_1
_geom_angle_atom_site_label_2
_geom_angle_atom_site_label_3
_geom_angle
F23 B22 F26 111.0(7)
F24 B22 F23 109.5(6)
F24 B22 F26 107.3(7)
F25 B22 F23 113.0(5)
F25 B22 F24 107.0(6)
F25 B22 F26 108.7(7)
N5 C4 N10 102.8(3)
N5 C4 Ru1 129.4(3)
N10 C4 Ru1 127.5(3)
N7 C9 N10 108.3(4)
C12 C13 Ru1 129.8(4)
C14 C13 C12 120.1(5)
C14 C13 Ru1 71.9(2)
C18 C13 C12 122.3(5)
C18 C13 C14 117.6(4)
C18 C13 Ru1 69.7(2)
C13 C14 Ru1 70.7(2)
C15 C14 C13 121.9(4)
C15 C14 Ru1 72.7(2)
C14 C15 C16 121.1(4)
C14 C15 Ru1 71.5(2)
C16 C15 Ru1 71.7(2)
C15 C16 C19 119.3(4)
C15 C16 Ru1 71.2(2)
C17 C16 C15 118.0(4)
C17 C16 C19 122.7(4)
C17 C16 Ru1 69.3(2)
C19 C16 Ru1 131.6(3)
C16 C17 C18 120.7(4)
C16 C17 Ru1 73.6(2)
C18 C17 Ru1 70.4(2)
C13 C18 Ru1 72.5(2)
C17 C18 C13 120.8(4)
C17 C18 Ru1 71.8(2)
C16 C19 C20 107.4(5)
C21 C19 C16 115.4(4)
C21 C19 C20 109.5(4)
C4 N5 C6 130.6(3)
C4 N5 N7 110.6(3)
N7 N5 C6 118.7(3)
C9 N7 C8 128.8(3)
C9 N7 N5 107.4(3)
N5 N7 C8 123.7(3)
C4 N10 C11 126.7(4)
C9 N10 C4 110.8(3)
C9 N10 C11 122.3(4)
C4 Ru1 C13 115.95(17)
C4 Ru1 C14 153.30(18)
C4 Ru1 C15 157.77(14)
C4 Ru1 C16 120.67(14)
C4 Ru1 C17 93.17(14)
C4 Ru1 C18 90.86(16)
C4 Ru1 Cl2 90.95(11)
C4 Ru1 Cl3 88.37(10)
C13 Ru1 C14 37.44(19)
C13 Ru1 C15 66.61(19)
C13 Ru1 C16 79.92(17)
C13 Ru1 Cl2 152.86(14)
C13 Ru1 Cl3 91.99(12)
C14 Ru1 C15 35.78(17)
C14 Ru1 C16 66.10(17)
C14 Ru1 Cl2 115.49(14)
C14 Ru1 Cl3 90.33(12)
C15 Ru1 C16 37.13(14)
C15 Ru1 Cl2 90.00(12)
C15 Ru1 Cl3 113.83(11)
C16 Ru1 Cl2 89.63(11)
C16 Ru1 Cl3 150.59(10)
C17 Ru1 C13 68.09(16)
C17 Ru1 C14 78.76(16)
C17 Ru1 C15 66.70(14)
C17 Ru1 C16 37.14(14)
C17 Ru1 Cl2 116.47(11)
C17 Ru1 Cl3 158.51(12)
C18 Ru1 C13 37.78(17)
C18 Ru1 C14 67.10(17)
C18 Ru1 C15 78.97(16)
C18 Ru1 C16 67.57(16)
C18 Ru1 C17 37.84(16)
C18 Ru1 Cl2 154.31(13)
C18 Ru1 Cl3 120.76(13)
Cl2 Ru1 Cl3 84.91(4)

loop_
_geom_bond_atom_site_label_1
_geom_bond_atom_site_label_2
_geom_bond_distance
B22 F23 1.343(7)
B22 F24 1.336(9)
B22 F25 1.334(7)
B22 F26 1.353(10)
C4 N5 1.333(5)
C4 N10 1.375(5)
C4 Ru1 2.058(4)
C6 N5 1.449(5)
C8 N7 1.459(5)
C9 N7 1.287(5)
C9 N10 1.330(5)
C11 N10 1.468(6)
C12 C13 1.494(7)
C13 C14 1.417(7)
C13 C18 1.413(6)
C13 Ru1 2.200(4)
C14 C15 1.366(7)
C14 Ru1 2.216(4)
C15 C16 1.422(5)
C15 Ru1 2.230(4)
C16 C17 1.408(5)
C16 C19 1.511(6)
C16 Ru1 2.236(4)
C17 C18 1.409(6)
C17 Ru1 2.181(4)
C18 Ru1 2.163(4)
C19 C20 1.530(7)
C19 C21 1.494(7)
Cl2 Ru1 2.4045(11)
Cl3 Ru1 2.4172(10)
N5 N7 1.371(4)
